data_1575016
loop_
_publ_author_name
'Hoffman, Aleksander'
'Zychowicz, Mikolaj'
'Wang, Junhao'
'Matsuura, Keisuke'
'Kagawa, Fumitaka'
'Rzepiela, Jan'
'Heczko, Michal'
'Ba\'s, Sebastian'
'Tokoro, Hiroko'
'Ohkoshi, Shin-ichi'
'Chorazy, Szymon'

_publ_section_title
;
 Photoluminescent, dielectric, and magnetic responsivity to the humidity
 variation in SHG-active pyroelectric manganese(ii)-based molecular
 material
;
_journal_issue 20
_journal_name_full 'Chemical Science'
_journal_page_first 8979
_journal_page_last 8997
_journal_paper_doi 10.1039/D5SC00404G
_journal_volume 16
_journal_year 2025
_chemical_formula_moiety '2(C26 H24 Cl2 O2 P2 Zn), O'
_chemical_formula_sum 'C52 H48 Cl4 O5 P4 Zn2'
_chemical_formula_weight 1149.36
_space_group_IT_number 148
_space_group_name_Hall '-R 3'
_space_group_name_H-M_alt 'R -3 :H'
_symmetry_cell_setting trigonal
_symmetry_Int_Tables_number 148
_symmetry_space_group_name_Hall '-R 3'
_symmetry_space_group_name_H-M 'R -3 :H'
_atom_sites_solution_hydrogens geom
_audit_conform_dict_location ftp://ftp.iucr.org/pub/cif_core.dic
_audit_conform_dict_name cif_core.dic
_audit_conform_dict_version 2.4.5
_audit_creation_date 2025-03-17T19:24:57-00:00
_audit_creation_method 'WinGX routine CIF_UPDATE'
_audit_update_record
;
2025-03-17 deposited with the CCDC.	2025-04-15 downloaded from the CCDC.
;
_cell_angle_alpha 90
_cell_angle_beta 90
_cell_angle_gamma 120
_cell_formula_units_Z 9
_cell_length_a 26.4176(14)
_cell_length_b 26.4176(14)
_cell_length_c 20.5907(17)
_cell_measurement_reflns_used 66417
_cell_measurement_temperature 100(2)
_cell_measurement_theta_max 26.393
_cell_measurement_theta_min 2.555
_cell_measurement_wavelength 0.71073
_cell_volume 12444.8(14)
_computing_molecular_graphics 'Ortep for Windows (Farrugia, 2012)'
_computing_publication_material 'WinGX publication routines (Farrugia, 2012)'
_computing_structure_refinement 'SHELXL-2019/2 (Sheldrick, 2019)'
_computing_structure_solution 'SHELXT 2018/2 (Sheldrick, 2018)'
_diffrn_ambient_temperature 100(2)
_diffrn_measured_fraction_theta_full 0.999
_diffrn_measured_fraction_theta_max 0.999
_diffrn_measurement_device_type 'D8Quest Eco Photon50'
_diffrn_measurement_method \w
_diffrn_radiation_monochromator graphite
_diffrn_radiation_probe x-ray
_diffrn_radiation_type MoK\a
_diffrn_radiation_wavelength 0.71073
_diffrn_reflns_av_R_equivalents 0.0766
_diffrn_reflns_av_unetI/netI 0.0387
_diffrn_reflns_Laue_measured_fraction_full 0.999
_diffrn_reflns_Laue_measured_fraction_max 0.999
_diffrn_reflns_limit_h_max 33
_diffrn_reflns_limit_h_min -32
_diffrn_reflns_limit_k_max 33
_diffrn_reflns_limit_k_min -32
_diffrn_reflns_limit_l_max 25
_diffrn_reflns_limit_l_min -25
_diffrn_reflns_number 66417
_diffrn_reflns_point_group_measured_fraction_full 0.999
_diffrn_reflns_point_group_measured_fraction_max 0.999
_diffrn_reflns_theta_full 25.242
_diffrn_reflns_theta_max 26.393
_diffrn_reflns_theta_min 2.555
_diffrn_standards_interval_count 0
_diffrn_standards_interval_time 0
_diffrn_standards_number 0
_exptl_absorpt_coefficient_mu 1.219
_exptl_absorpt_correction_T_max 0.7454
_exptl_absorpt_correction_T_min 0.6811
_exptl_absorpt_correction_type multi-scan
_exptl_absorpt_process_details 'SADABS-2016/2 (Bruker,2016/2)'
_exptl_crystal_colour colorless
_exptl_crystal_density_diffrn 1.393
_exptl_crystal_density_method 'not measured'
_exptl_crystal_description block
_exptl_crystal_F_000 5292
_exptl_crystal_size_max 0.3
_exptl_crystal_size_mid 0.14
_exptl_crystal_size_min 0.11
_refine_diff_density_max 2.034
_refine_diff_density_min -0.697
_refine_diff_density_rms 0.131
_refine_ls_extinction_method none
_refine_ls_goodness_of_fit_ref 1.22
_refine_ls_hydrogen_treatment constr
_refine_ls_matrix_type full
_refine_ls_number_constraints 0
_refine_ls_number_parameters 310
_refine_ls_number_reflns 5659
_refine_ls_number_restraints 6
_refine_ls_restrained_S_all 1.225
_refine_ls_R_factor_all 0.0869
_refine_ls_R_factor_gt 0.0757
_refine_ls_shift/su_max 0.001
_refine_ls_shift/su_mean 0
_refine_ls_structure_factor_coef Fsqd
_refine_ls_weighting_details 'w=1/[\s^2^(Fo^2^)+(0.0562P)^2^+192.7475P] where P=(Fo^2^+2Fc^2^)/3'
_refine_ls_weighting_scheme calc
_refine_ls_wR_factor_gt 0.1634
_refine_ls_wR_factor_ref 0.1681
_reflns_Friedel_coverage 0
_reflns_number_gt 5040
_reflns_number_total 5659
_reflns_threshold_expression 'I > 2\s(I)'
_cod_data_source_file d5sc00404g2.cif
_cod_data_source_block compound_3
_cod_original_cell_volume 12444.8(17)
_cod_original_sg_symbol_H-M 'R -3'
_cod_database_code 1575016
_shelx_shelxl_version_number 2019/3

loop_
_symmetry_equiv_pos_as_xyz
'x, y, z'
'-y, x-y, z'
'-x+y, -x, z'
'x+2/3, y+1/3, z+1/3'
'-y+2/3, x-y+1/3, z+1/3'
'-x+y+2/3, -x+1/3, z+1/3'
'x+1/3, y+2/3, z+2/3'
'-y+1/3, x-y+2/3, z+2/3'
'-x+y+1/3, -x+2/3, z+2/3'
'-x, -y, -z'
'y, -x+y, -z'
'x-y, x, -z'
'-x+2/3, -y+1/3, -z+1/3'
'y+2/3, -x+y+1/3, -z+1/3'
'x-y+2/3, x+1/3, -z+1/3'
'-x+1/3, -y+2/3, -z+2/3'
'y+1/3, -x+y+2/3, -z+2/3'
'x-y+1/3, x+2/3, -z+2/3'

loop_
_atom_site_label
_atom_site_type_symbol
_atom_site_fract_x
_atom_site_fract_y
_atom_site_fract_z
_atom_site_U_iso_or_equiv
_atom_site_adp_type
_atom_site_occupancy
_atom_site_site_symmetry_order
_atom_site_calc_flag
_atom_site_refinement_flags_posn
_atom_site_refinement_flags_adp
_atom_site_refinement_flags_occupancy
_atom_site_disorder_assembly
_atom_site_disorder_group
Zn1 Zn 0.35144(3) 0.46124(3) 0.87345(3) 0.01652(17) Uani 1 1 d . . . . .
Cl1 Cl 0.26636(6) 0.39236(6) 0.91386(6) 0.0253(3) Uani 1 1 d . . . . .
P2 P 0.42293(5) 0.40924(5) 0.79879(6) 0.0116(3) Uani 1 1 d . . . . .
P1 P 0.35716(5) 0.45400(6) 0.72088(6) 0.0129(3) Uani 1 1 d . . . . .
Cl2 Cl 0.39803(7) 0.54559(7) 0.92538(7) 0.0350(4) Uani 1 1 d . . . . .
O1 O 0.34128(15) 0.47593(16) 0.78077(16) 0.0177(7) Uani 1 1 d . . . . .
O2 O 0.39914(15) 0.42266(15) 0.85893(16) 0.0161(7) Uani 1 1 d . . . . .
C21 C 0.3791(2) 0.3336(2) 0.7764(2) 0.0139(10) Uani 1 1 d . . . . .
C1 C 0.4271(2) 0.4568(2) 0.7317(2) 0.0127(9) Uani 1 1 d . . . . .
H1 H 0.437611 0.443765 0.690773 0.015 Uiso 1 1 calc R U . . .
C10 C 0.2500(2) 0.3554(2) 0.7381(2) 0.0193(11) Uani 1 1 d . . . . .
H10 H 0.244417 0.376273 0.772286 0.023 Uiso 1 1 calc R U . . .
C4 C 0.3982(2) 0.5051(2) 0.5983(3) 0.0219(11) Uani 1 1 d . . . . .
H4 H 0.422737 0.488396 0.598495 0.026 Uiso 1 1 calc R U . . .
C2 C 0.4743(2) 0.5205(2) 0.7468(3) 0.0178(10) Uani 1 1 d . . . . .
H2A H 0.512147 0.522689 0.752725 0.027 Uiso 1 1 calc R U . . .
H2B H 0.476864 0.545767 0.710602 0.027 Uiso 1 1 calc R U . . .
H2C H 0.463779 0.533412 0.786586 0.027 Uiso 1 1 calc R U . . .
C15 C 0.4957(2) 0.4219(2) 0.8134(2) 0.0145(10) Uani 1 1 d . . . . .
C23 C 0.2919(2) 0.2412(2) 0.7921(3) 0.0222(11) Uani 1 1 d . . . . .
H23 H 0.256042 0.217619 0.814172 0.027 Uiso 1 1 calc R U . . .
C9 C 0.3013(2) 0.3813(2) 0.7017(2) 0.0153(10) Uani 1 1 d . . . . .
C22 C 0.3258(2) 0.2995(2) 0.8079(2) 0.0178(10) Uani 1 1 d . . . . .
H22 H 0.312977 0.316386 0.84006 0.021 Uiso 1 1 calc R U . . .
C3 C 0.3636(2) 0.4983(2) 0.6520(2) 0.0174(10) Uani 1 1 d . . . . .
C26 C 0.3972(2) 0.3092(2) 0.7286(3) 0.0185(10) Uani 1 1 d . . . . .
H26 H 0.433452 0.332482 0.707075 0.022 Uiso 1 1 calc R U . . .
C14 C 0.3083(2) 0.3501(2) 0.6509(2) 0.0189(11) Uani 1 1 d . . . . .
H14 H 0.342937 0.367831 0.625479 0.023 Uiso 1 1 calc R U . . .
C20 C 0.5336(2) 0.4286(2) 0.7630(3) 0.0214(11) Uani 1 1 d . . . . .
H20 H 0.522507 0.428544 0.719088 0.026 Uiso 1 1 calc R U . . .
C11 C 0.2069(2) 0.2982(3) 0.7234(3) 0.0264(13) Uani 1 1 d . . . . .
H11 H 0.171557 0.28016 0.747662 0.032 Uiso 1 1 calc R U . . .
C16 C 0.5124(2) 0.4233(2) 0.8777(3) 0.0219(11) Uani 1 1 d . . . . .
H16 H 0.48677 0.41994 0.91188 0.026 Uiso 1 1 calc R U . . .
C24 C 0.3097(2) 0.2166(2) 0.7441(3) 0.0259(12) Uani 1 1 d . . . . .
H24 H 0.285993 0.176492 0.733216 0.031 Uiso 1 1 calc R U . . .
C13 C 0.2648(2) 0.2934(2) 0.6378(3) 0.0253(12) Uani 1 1 d . . . . .
H13 H 0.269378 0.272083 0.603312 0.03 Uiso 1 1 calc R U . . .
C25 C 0.3625(2) 0.2509(2) 0.7121(3) 0.0242(12) Uani 1 1 d . . . . .
H25 H 0.374741 0.234307 0.678978 0.029 Uiso 1 1 calc R U . . .
C19 C 0.5878(2) 0.4355(2) 0.7779(3) 0.0258(12) Uani 1 1 d . . . . .
H19 H 0.613847 0.43959 0.7439 0.031 Uiso 1 1 calc R U . . .
C12 C 0.2148(2) 0.2681(2) 0.6750(3) 0.0255(13) Uani 1 1 d . . . . .
H12 H 0.185322 0.228845 0.666673 0.031 Uiso 1 1 calc R U . . .
C8 C 0.3275(2) 0.5232(2) 0.6518(3) 0.0249(12) Uani 1 1 d . . . . .
H8 H 0.304372 0.519642 0.688679 0.03 Uiso 1 1 calc R U . . .
C17 C 0.5667(3) 0.4297(2) 0.8916(3) 0.0286(13) Uani 1 1 d . . . . .
H17 H 0.578006 0.42936 0.935372 0.034 Uiso 1 1 calc R U . . .
C5 C 0.3973(3) 0.5361(3) 0.5446(3) 0.0318(14) Uani 1 1 d . . . . .
H5 H 0.421527 0.541154 0.508258 0.038 Uiso 1 1 calc R U . . .
C18 C 0.6041(2) 0.4364(2) 0.8413(3) 0.0284(13) Uani 1 1 d . . . . .
H18 H 0.641714 0.441712 0.850742 0.034 Uiso 1 1 calc R U . . .
C7 C 0.3262(3) 0.5529(3) 0.5970(3) 0.0393(16) Uani 1 1 d . . . . .
H7 H 0.300971 0.568864 0.595932 0.047 Uiso 1 1 calc R U . . .
C6 C 0.3609(3) 0.5597(3) 0.5440(3) 0.0418(17) Uani 1 1 d . . . . .
H6 H 0.359861 0.580585 0.50697 0.05 Uiso 1 1 calc R U . . .
O1S O 0.6033(8) 0.4011(8) 0.6260(7) 0.085(5) Uani 0.375 1 d . U P . .
O2S O 0.666667 0.333333 0.640(3) 0.139(18) Uani 0.375 3 d S T P . .

loop_
_atom_site_aniso_label
_atom_site_aniso_U_11
_atom_site_aniso_U_22
_atom_site_aniso_U_33
_atom_site_aniso_U_23
_atom_site_aniso_U_13
_atom_site_aniso_U_12
Zn1 0.0180(3) 0.0250(3) 0.0118(3) -0.0001(2) 0.0019(2) 0.0147(3)
Cl1 0.0194(6) 0.0411(8) 0.0200(6) 0.0119(6) 0.0089(5) 0.0187(6)
P2 0.0090(6) 0.0145(6) 0.0119(6) 0.0003(5) 0.0005(4) 0.0062(5)
P1 0.0124(6) 0.0168(6) 0.0116(6) 0.0017(5) 0.0007(5) 0.0088(5)
Cl2 0.0445(9) 0.0372(8) 0.0261(7) -0.0140(6) -0.0122(6) 0.0227(7)
O1 0.0196(18) 0.029(2) 0.0123(17) -0.0002(14) -0.0017(14) 0.0179(16)
O2 0.0193(18) 0.0226(18) 0.0118(16) 0.0019(14) 0.0028(14) 0.0146(16)
C21 0.017(2) 0.011(2) 0.014(2) 0.0032(18) -0.0006(19) 0.008(2)
C1 0.011(2) 0.017(2) 0.013(2) 0.0009(19) 0.0022(18) 0.009(2)
C10 0.013(2) 0.032(3) 0.017(2) 0.010(2) 0.004(2) 0.015(2)
C4 0.025(3) 0.027(3) 0.016(3) 0.005(2) 0.003(2) 0.015(2)
C2 0.014(2) 0.016(2) 0.025(3) 0.000(2) -0.001(2) 0.008(2)
C15 0.013(2) 0.010(2) 0.022(3) 0.0011(19) 0.0004(19) 0.0071(19)
C23 0.015(3) 0.021(3) 0.028(3) 0.009(2) -0.001(2) 0.007(2)
C9 0.013(2) 0.019(2) 0.014(2) 0.0026(19) -0.0052(19) 0.008(2)
C22 0.017(2) 0.022(3) 0.014(2) 0.004(2) -0.0018(19) 0.009(2)
C3 0.018(3) 0.020(3) 0.013(2) 0.000(2) -0.005(2) 0.008(2)
C26 0.015(2) 0.020(3) 0.024(3) 0.000(2) 0.001(2) 0.011(2)
C14 0.018(3) 0.021(3) 0.016(3) 0.002(2) 0.001(2) 0.008(2)
C20 0.018(3) 0.022(3) 0.027(3) 0.011(2) 0.006(2) 0.013(2)
C11 0.011(2) 0.034(3) 0.031(3) 0.014(3) 0.002(2) 0.009(2)
C16 0.021(3) 0.021(3) 0.024(3) -0.006(2) -0.004(2) 0.011(2)
C24 0.024(3) 0.016(3) 0.037(3) -0.001(2) -0.009(2) 0.009(2)
C13 0.029(3) 0.021(3) 0.021(3) 0.000(2) -0.007(2) 0.009(2)
C25 0.027(3) 0.027(3) 0.027(3) -0.006(2) -0.002(2) 0.020(3)
C19 0.014(3) 0.022(3) 0.041(3) 0.010(2) 0.010(2) 0.010(2)
C12 0.014(3) 0.019(3) 0.031(3) 0.006(2) -0.010(2) 0.000(2)
C8 0.017(3) 0.028(3) 0.030(3) 0.010(2) 0.002(2) 0.011(2)
C17 0.026(3) 0.019(3) 0.037(3) -0.008(2) -0.016(3) 0.009(2)
C5 0.040(4) 0.036(3) 0.015(3) 0.004(2) 0.003(2) 0.015(3)
C18 0.010(2) 0.018(3) 0.056(4) -0.002(3) -0.006(3) 0.006(2)
C7 0.030(3) 0.049(4) 0.047(4) 0.025(3) 0.003(3) 0.025(3)
C6 0.044(4) 0.047(4) 0.036(4) 0.024(3) -0.001(3) 0.023(3)
O1S 0.086(9) 0.071(8) 0.035(6) -0.018(6) 0.007(6) -0.007(6)
O2S 0.11(2) 0.11(2) 0.20(5) 0 0 0.056(11)

loop_
_atom_type_symbol
_atom_type_description
_atom_type_scat_dispersion_real
_atom_type_scat_dispersion_imag
_atom_type_scat_source
C C 0.0033 0.0016 'International Tables Vol C Tables 4.2.6.8 and 6.1.1.4'
H H 0 0 'International Tables Vol C Tables 4.2.6.8 and 6.1.1.4'
Cl Cl 0.1484 0.1585 'International Tables Vol C Tables 4.2.6.8 and 6.1.1.4'
O O 0.0106 0.006 'International Tables Vol C Tables 4.2.6.8 and 6.1.1.4'
P P 0.1023 0.0942 'International Tables Vol C Tables 4.2.6.8 and 6.1.1.4'
Zn Zn 0.2839 1.4301 'International Tables Vol C Tables 4.2.6.8 and 6.1.1.4'

loop_
_geom_angle_atom_site_label_1
_geom_angle_atom_site_label_2
_geom_angle_atom_site_label_3
_geom_angle
_geom_angle_site_symmetry_1
_geom_angle_site_symmetry_3
_geom_angle_publ_flag
O1 Zn1 O2 97.85(14) . . ?
O1 Zn1 Cl2 109.18(12) . . ?
O2 Zn1 Cl2 114.28(11) . . ?
O1 Zn1 Cl1 109.73(11) . . ?
O2 Zn1 Cl1 105.96(11) . . ?
Cl2 Zn1 Cl1 117.95(6) . . ?
O2 P2 C21 111.1(2) . . ?
O2 P2 C15 110.5(2) . . ?
C21 P2 C15 106.5(2) . . ?
O2 P2 C1 110.3(2) . . ?
C21 P2 C1 110.6(2) . . ?
C15 P2 C1 107.8(2) . . ?
O1 P1 C9 110.8(2) . . ?
O1 P1 C3 110.5(2) . . ?
C9 P1 C3 106.6(2) . . ?
O1 P1 C1 110.8(2) . . ?
C9 P1 C1 110.2(2) . . ?
C3 P1 C1 107.9(2) . . ?
P1 O1 Zn1 128.2(2) . . ?
P2 O2 Zn1 133.2(2) . . ?
C26 C21 C22 120.1(5) . . ?
C26 C21 P2 121.3(4) . . ?
C22 C21 P2 118.6(4) . . ?
C2 C1 P1 108.5(3) . . ?
C2 C1 P2 109.5(3) . . ?
P1 C1 P2 110.6(2) . . ?
C9 C10 C11 118.8(5) . . ?
C5 C4 C3 120.5(5) . . ?
C16 C15 C20 120.6(5) . . ?
C16 C15 P2 117.3(4) . . ?
C20 C15 P2 122.1(4) . . ?
C22 C23 C24 120.6(5) . . ?
C10 C9 C14 119.7(5) . . ?
C10 C9 P1 119.1(4) . . ?
C14 C9 P1 121.2(4) . . ?
C23 C22 C21 119.5(5) . . ?
C4 C3 C8 119.7(5) . . ?
C4 C3 P1 123.8(4) . . ?
C8 C3 P1 116.3(4) . . ?
C25 C26 C21 120.1(5) . . ?
C13 C14 C9 120.1(5) . . ?
C19 C20 C15 118.8(5) . . ?
C12 C11 C10 120.9(5) . . ?
C15 C16 C17 119.7(5) . . ?
C23 C24 C25 119.8(5) . . ?
C12 C13 C14 119.5(5) . . ?
C26 C25 C24 119.9(5) . . ?
C18 C19 C20 120.7(5) . . ?
C11 C12 C13 121.1(5) . . ?
C7 C8 C3 118.9(6) . . ?
C18 C17 C16 119.4(6) . . ?
C6 C5 C4 119.7(6) . . ?
C19 C18 C17 120.8(5) . . ?
C6 C7 C8 120.9(6) . . ?
C7 C6 C5 120.2(6) . . ?

loop_
_geom_bond_atom_site_label_1
_geom_bond_atom_site_label_2
_geom_bond_distance
_geom_bond_site_symmetry_2
_geom_bond_publ_flag
Zn1 O1 1.992(3) . ?
Zn1 O2 2.000(3) . ?
Zn1 Cl2 2.2092(16) . ?
Zn1 Cl1 2.2283(14) . ?
P2 O2 1.509(3) . ?
P2 C21 1.799(5) . ?
P2 C15 1.805(5) . ?
P2 C1 1.832(5) . ?
P1 O1 1.508(4) . ?
P1 C9 1.785(5) . ?
P1 C3 1.793(5) . ?
P1 C1 1.826(5) . ?
C21 C26 1.387(7) . ?
C21 C22 1.395(7) . ?
C1 C2 1.545(7) . ?
C10 C9 1.393(7) . ?
C10 C11 1.397(8) . ?
C4 C5 1.384(8) . ?
C4 C3 1.387(7) . ?
C15 C16 1.389(7) . ?
C15 C20 1.390(7) . ?
C23 C22 1.380(8) . ?
C23 C24 1.386(8) . ?
C9 C14 1.399(7) . ?
C3 C8 1.401(7) . ?
C26 C25 1.383(8) . ?
C14 C13 1.385(7) . ?
C20 C19 1.384(7) . ?
C11 C12 1.354(9) . ?
C16 C17 1.389(8) . ?
C24 C25 1.392(8) . ?
C13 C12 1.378(8) . ?
C19 C18 1.372(9) . ?
C8 C7 1.386(8) . ?
C17 C18 1.381(9) . ?
C5 C6 1.381(10) . ?
C7 C6 1.379(10) . ?
